data_4130373
loop_
_publ_author_name
'Topi\'c, Filip'
'Rissanen, Kari'

_publ_section_title
;
 Systematic Construction of Ternary Cocrystals by Orthogonal and Robust
 Hydrogen and Halogen Bonds.
;
_journal_issue 20
_journal_name_full 'Journal of the American Chemical Society'
_journal_page_first 6610
_journal_page_last 6616
_journal_paper_doi 10.1021/jacs.6b02854
_journal_volume 138
_journal_year 2016
_chemical_formula_moiety 'C12 H24 O6, 2(C6 F5 I), C H4 N2 S'
_chemical_formula_sum 'C25 H28 F10 I2 N2 O6 S'
_chemical_formula_weight 928.35
_space_group_crystal_system triclinic
_space_group_IT_number 2
_space_group_name_Hall '-P 1'
_space_group_name_H-M_alt 'P -1'
_atom_sites_solution_hydrogens geom
_atom_sites_solution_primary iterative
_atom_sites_solution_secondary difmap
_audit_creation_method SHELXL-2014/7
_cell_angle_alpha 107.2011(7)
_cell_angle_beta 99.0307(8)
_cell_angle_gamma 95.8325(8)
_cell_formula_units_Z 2
_cell_length_a 9.62660(10)
_cell_length_b 12.1164(2)
_cell_length_c 15.7630(2)
_cell_measurement_reflns_used 6856
_cell_measurement_temperature 253.0(1)
_cell_measurement_theta_max 27.103
_cell_measurement_theta_min 0.407
_cell_volume 1713.10(4)
_computing_cell_refinement 'HKL Scalepack (Otwinowski & Minor, 1997)'
_computing_data_collection 'Collect (Bruker AXS BV, 1997-2004)'
_computing_data_reduction 'HKL Denzo and Scalepack (Otwinowski & Minor, 1997)'
_computing_publication_material 'WinGX (Farrugia, 2012)'
_computing_structure_refinement 'SHELXL-2014/7 (Sheldrick, 2015)'
_computing_structure_solution 'SHELXT-2014/5 (Sheldrick, 2015)'
_diffrn_ambient_temperature 253.0(1)
_diffrn_detector_area_resol_mean 9
_diffrn_measured_fraction_theta_full 1.000
_diffrn_measured_fraction_theta_max 0.983
_diffrn_measurement_device '95mm CCD camera on \k-goniostat'
_diffrn_measurement_device_type 'Bruker-Nonius KappaCCD with APEXII detector'
_diffrn_measurement_method '\f scans + \w scans'
_diffrn_radiation_monochromator 'horizonally mounted graphite crystal'
_diffrn_radiation_source 'fine-focus sealed tube'
_diffrn_radiation_type MoK\a
_diffrn_radiation_wavelength 0.71073
_diffrn_reflns_av_R_equivalents 0.0389
_diffrn_reflns_av_unetI/netI 0.0479
_diffrn_reflns_Laue_measured_fraction_full 1.000
_diffrn_reflns_Laue_measured_fraction_max 0.983
_diffrn_reflns_limit_h_max 12
_diffrn_reflns_limit_h_min -12
_diffrn_reflns_limit_k_max 15
_diffrn_reflns_limit_k_min -15
_diffrn_reflns_limit_l_max 20
_diffrn_reflns_limit_l_min -20
_diffrn_reflns_number 24889
_diffrn_reflns_point_group_measured_fraction_full 1.000
_diffrn_reflns_point_group_measured_fraction_max 0.983
_diffrn_reflns_theta_full 25.250
_diffrn_reflns_theta_max 27.525
_diffrn_reflns_theta_min 1.781
_exptl_absorpt_coefficient_mu 1.990
_exptl_absorpt_correction_T_max 0.7456
_exptl_absorpt_correction_T_min 0.5983
_exptl_absorpt_correction_type multi-scan
_exptl_absorpt_process_details 'SADABS 2008 (Sheldrick, 1996)'
_exptl_crystal_colour colourless
_exptl_crystal_density_diffrn 1.800
_exptl_crystal_density_method 'not measured'
_exptl_crystal_description block
_exptl_crystal_F_000 904
_exptl_crystal_size_max 0.360
_exptl_crystal_size_mid 0.290
_exptl_crystal_size_min 0.100
_refine_diff_density_max 1.035
_refine_diff_density_min -0.723
_refine_diff_density_rms 0.078
_refine_ls_extinction_coef 0.0019(4)
_refine_ls_extinction_expression Fc^*^=kFc[1+0.001xFc^2^\l^3^/sin(2\q)]^-1/4^
_refine_ls_extinction_method 'SHELXL-2014/7 (Sheldrick, 2015)'
_refine_ls_goodness_of_fit_ref 1.036
_refine_ls_hydrogen_treatment constr
_refine_ls_matrix_type full
_refine_ls_number_parameters 498
_refine_ls_number_reflns 7763
_refine_ls_number_restraints 634
_refine_ls_restrained_S_all 1.037
_refine_ls_R_factor_all 0.0854
_refine_ls_R_factor_gt 0.0525
_refine_ls_shift/su_max 0.000
_refine_ls_shift/su_mean 0.000
_refine_ls_structure_factor_coef Fsqd
_refine_ls_weighting_details 'w=1/[\s^2^(Fo^2^)+(0.0321P)^2^+3.4461P] where P=(Fo^2^+2Fc^2^)/3'
_refine_ls_weighting_scheme calc
_refine_ls_wR_factor_gt 0.1095
_refine_ls_wR_factor_ref 0.1232
_reflns_Friedel_coverage 0.000
_reflns_number_gt 5135
_reflns_number_total 7763
_reflns_threshold_expression 'I > 2\s(I)'
_cod_data_source_file ja6b02854_si_002.cif
_cod_data_source_block A_C_1-2_253K
_cod_database_code 4130373
_shelx_shelxl_version_number 2014/7
_shelx_space_group_comment
;
The symmetry employed for this shelxl refinement is uniquely defined
by the following loop, which should always be used as a source of
symmetry information in preference to the above space-group names.
They are only intended as comments.
;
_shelx_estimated_absorpt_t_min 0.534
_shelx_estimated_absorpt_t_max 0.826

loop_
_space_group_symop_operation_xyz
'x, y, z'
'-x, -y, -z'

loop_
_atom_site_label
_atom_site_type_symbol
_atom_site_fract_x
_atom_site_fract_y
_atom_site_fract_z
_atom_site_U_iso_or_equiv
_atom_site_adp_type
_atom_site_occupancy
_atom_site_site_symmetry_order
_atom_site_calc_flag
_atom_site_refinement_flags_posn
_atom_site_refinement_flags_adp
_atom_site_refinement_flags_occupancy
_atom_site_disorder_assembly
_atom_site_disorder_group
C1A C 0.1320(5) 0.2440(4) 0.4987(3) 0.0517(11) Uani 1 1 d . . . . .
N1A N 0.0511(4) 0.1418(4) 0.4628(3) 0.0662(12) Uani 1 1 d . . . . .
H1A1 H -0.0392 0.1360 0.4612 0.079 Uiso 1 1 calc R U . . .
H1A2 H 0.0881 0.0805 0.4408 0.079 Uiso 1 1 calc R U . . .
N2A N 0.0735(5) 0.3367(4) 0.5319(3) 0.0722(13) Uani 1 1 d . . . . .
H2A1 H -0.0169 0.3298 0.5298 0.087 Uiso 1 1 calc R U . . .
H2A2 H 0.1255 0.4044 0.5557 0.087 Uiso 1 1 calc R U . . .
S1A S 0.31190(13) 0.25838(11) 0.50013(9) 0.0570(3) Uani 1 1 d . . . . .
C1C C 0.0783(11) 0.1049(11) 0.7365(7) 0.088(3) Uani 0.647(10) 1 d D U P A 1
H1C1 H 0.1367 0.1510 0.7947 0.106 Uiso 0.647(10) 1 calc R U P A 1
H1C2 H 0.0339 0.0333 0.7434 0.106 Uiso 0.647(10) 1 calc R U P A 1
C2C C 0.2776(15) 0.0220(14) 0.6971(7) 0.094(3) Uani 0.647(10) 1 d D U P A 1
H2C1 H 0.2428 -0.0478 0.7105 0.113 Uiso 0.647(10) 1 calc R U P A 1
H2C2 H 0.3422 0.0740 0.7509 0.113 Uiso 0.647(10) 1 calc R U P A 1
C3C C 0.3523(12) -0.0093(13) 0.6242(7) 0.094(3) Uani 0.647(10) 1 d D U P A 1
H3C1 H 0.3848 0.0605 0.6102 0.113 Uiso 0.647(10) 1 calc R U P A 1
H3C2 H 0.4356 -0.0414 0.6432 0.113 Uiso 0.647(10) 1 calc R U P A 1
C4C C 0.3315(9) -0.0929(9) 0.4713(5) 0.076(2) Uani 0.647(10) 1 d D U P A 1
H4C1 H 0.4194 -0.1250 0.4773 0.091 Uiso 0.647(10) 1 calc R U P A 1
H4C2 H 0.3550 -0.0134 0.4707 0.091 Uiso 0.647(10) 1 calc R U P A 1
C5C C 0.2388(9) -0.1619(8) 0.3859(6) 0.075(2) Uani 0.647(10) 1 d D U P A 1
H5C1 H 0.2925 -0.1735 0.3376 0.091 Uiso 0.647(10) 1 calc R U P A 1
H5C2 H 0.2036 -0.2380 0.3893 0.091 Uiso 0.647(10) 1 calc R U P A 1
C6C C 0.0310(14) -0.1686(13) 0.2860(9) 0.088(4) Uani 0.647(10) 1 d D U P A 1
H6C1 H -0.0123 -0.2414 0.2914 0.106 Uiso 0.647(10) 1 calc R U P A 1
H6C2 H 0.0841 -0.1876 0.2375 0.106 Uiso 0.647(10) 1 calc R U P A 1
O1C O 0.1645(12) 0.0766(13) 0.6756(7) 0.088(3) Uani 0.647(10) 1 d D U P A 1
O2C O 0.2692(13) -0.0908(10) 0.5463(5) 0.078(3) Uani 0.647(10) 1 d D U P A 1
O3C O 0.1241(10) -0.1054(8) 0.3666(8) 0.076(3) Uani 0.647(10) 1 d D U P A 1
C1C' C 0.0981(16) 0.1475(19) 0.7155(13) 0.092(6) Uani 0.353(10) 1 d D U P A 2
H1C3 H 0.1590 0.2225 0.7321 0.111 Uiso 0.353(10) 1 calc R U P A 2
H1C4 H 0.1067 0.1225 0.7689 0.111 Uiso 0.353(10) 1 calc R U P A 2
C2C' C 0.279(2) 0.034(2) 0.6722(11) 0.090(5) Uani 0.353(10) 1 d D U P A 2
H2C3 H 0.2689 -0.0183 0.7076 0.108 Uiso 0.353(10) 1 calc R U P A 2
H2C4 H 0.3471 0.1027 0.7097 0.108 Uiso 0.353(10) 1 calc R U P A 2
C3C' C 0.336(2) -0.023(2) 0.5945(13) 0.082(4) Uani 0.353(10) 1 d D U P A 2
H3C3 H 0.3585 0.0331 0.5640 0.099 Uiso 0.353(10) 1 calc R U P A 2
H3C4 H 0.4245 -0.0476 0.6153 0.099 Uiso 0.353(10) 1 calc R U P A 2
C4C' C 0.2993(18) -0.1595(14) 0.4521(10) 0.070(3) Uani 0.353(10) 1 d D U P A 2
H4C3 H 0.2519 -0.2388 0.4191 0.084 Uiso 0.353(10) 1 calc R U P A 2
H4C4 H 0.4002 -0.1621 0.4675 0.084 Uiso 0.353(10) 1 calc R U P A 2
C5C' C 0.2789(15) -0.0883(15) 0.3937(10) 0.075(3) Uani 0.353(10) 1 d D U P A 2
H5C3 H 0.3374 -0.0122 0.4229 0.090 Uiso 0.353(10) 1 calc R U P A 2
H5C4 H 0.3102 -0.1246 0.3378 0.090 Uiso 0.353(10) 1 calc R U P A 2
C6C' C 0.0461(19) -0.165(2) 0.308(2) 0.086(6) Uani 0.353(10) 1 d D U P A 2
H6C3 H 0.0447 -0.2328 0.3285 0.104 Uiso 0.353(10) 1 calc R U P A 2
H6C4 H 0.0856 -0.1828 0.2535 0.104 Uiso 0.353(10) 1 calc R U P A 2
O1C' O 0.149(2) 0.069(2) 0.6506(11) 0.075(4) Uani 0.353(10) 1 d D U P A 2
O2C' O 0.248(2) -0.1199(18) 0.5320(10) 0.068(3) Uani 0.353(10) 1 d D U P A 2
O3C' O 0.1373(18) -0.0734(15) 0.3734(16) 0.075(4) Uani 0.353(10) 1 d D U P A 2
C1D C 0.0934(8) 0.6148(6) 0.7516(4) 0.090(2) Uani 1 1 d . . . . .
H1D1 H 0.0390 0.6753 0.7434 0.108 Uiso 1 1 calc R U . . .
H1D2 H 0.1588 0.6458 0.8096 0.108 Uiso 1 1 calc R U . . .
C2D C 0.2469(7) 0.6800(5) 0.6689(4) 0.0852(18) Uani 1 1 d . U . . .
H2D1 H 0.3121 0.7252 0.7248 0.102 Uiso 1 1 calc R U . . .
H2D2 H 0.1815 0.7297 0.6529 0.102 Uiso 1 1 calc R U . . .
C3D C 0.3279(7) 0.6388(6) 0.5953(5) 0.0875(18) Uani 1 1 d . U . . .
H3D1 H 0.3877 0.7048 0.5898 0.105 Uiso 1 1 calc R U . . .
H3D2 H 0.3886 0.5849 0.6094 0.105 Uiso 1 1 calc R U . . .
C4D C 0.3016(6) 0.5419(6) 0.4406(4) 0.0783(16) Uani 1 1 d . U . . .
H4D1 H 0.3700 0.4939 0.4559 0.094 Uiso 1 1 calc R U . . .
H4D2 H 0.3527 0.6078 0.4295 0.094 Uiso 1 1 calc R U . . .
C5D C 0.1964(7) 0.4727(5) 0.3587(4) 0.0721(15) Uani 1 1 d . U . . .
H5D1 H 0.2452 0.4392 0.3101 0.086 Uiso 1 1 calc R U . . .
H5D2 H 0.1423 0.4090 0.3710 0.086 Uiso 1 1 calc R U . . .
C6D C 0.0054(8) 0.4904(6) 0.2499(4) 0.0855(19) Uani 1 1 d . . . . .
H6D1 H 0.0584 0.4669 0.2017 0.103 Uiso 1 1 calc R U . . .
H6D2 H -0.0514 0.5474 0.2370 0.103 Uiso 1 1 calc R U . . .
O1D O 0.1704(4) 0.5818(3) 0.6811(3) 0.0751(11) Uani 1 1 d . . . . .
O2D O 0.2304(4) 0.5826(3) 0.5134(3) 0.0685(10) Uani 1 1 d . . . . .
O3D O 0.1027(4) 0.5448(3) 0.3319(3) 0.0695(10) Uani 1 1 d . . . . .
C1S C 0.2642(7) 0.0848(5) 0.1444(4) 0.0745(15) Uani 1 1 d . U . . .
C2S C 0.3310(9) -0.0056(7) 0.1059(5) 0.106(2) Uani 1 1 d . U . . .
C3S C 0.3104(11) -0.0544(8) 0.0134(6) 0.126(3) Uani 1 1 d . U . . .
C4S C 0.2225(10) -0.0134(8) -0.0417(5) 0.116(3) Uani 1 1 d . U . . .
C5S C 0.1566(10) 0.0778(8) -0.0065(5) 0.112(3) Uani 1 1 d . U . . .
C6S C 0.1775(8) 0.1264(7) 0.0867(5) 0.095(2) Uani 1 1 d . U . . .
F1S F 0.4159(7) -0.0494(5) 0.1577(3) 0.164(3) Uani 1 1 d . U . . .
F2S F 0.3765(10) -0.1431(7) -0.0230(4) 0.225(4) Uani 1 1 d . U . . .
F3S F 0.1991(8) -0.0631(6) -0.1321(3) 0.178(3) Uani 1 1 d . U . . .
F4S F 0.0696(7) 0.1195(6) -0.0602(3) 0.167(2) Uani 1 1 d . U . . .
F5S F 0.1094(6) 0.2163(5) 0.1192(3) 0.142(2) Uani 1 1 d . U . . .
I1S I 0.28665(4) 0.15499(3) 0.28574(2) 0.06837(15) Uani 1 1 d . U . . .
C1T C 0.5745(7) 0.4532(6) 0.8473(4) 0.0765(16) Uani 1 1 d . U . . .
C2T C 0.6754(9) 0.3990(7) 0.8824(5) 0.101(2) Uani 1 1 d . U . . .
C3T C 0.7607(10) 0.4499(8) 0.9681(5) 0.120(3) Uani 1 1 d . U . . .
C4T C 0.7414(9) 0.5576(8) 1.0179(5) 0.109(2) Uani 1 1 d . U . . .
C5T C 0.6427(9) 0.6138(7) 0.9852(5) 0.106(2) Uani 1 1 d . U . . .
C6T C 0.5599(8) 0.5612(6) 0.9004(5) 0.093(2) Uani 1 1 d . U . . .
F1T F 0.6940(7) 0.2926(5) 0.8349(3) 0.161(2) Uani 1 1 d . U . . .
F2T F 0.8597(8) 0.3963(6) 1.0012(4) 0.194(3) Uani 1 1 d . U . . .
F3T F 0.8214(7) 0.6084(5) 1.1017(3) 0.167(2) Uani 1 1 d . U . . .
F4T F 0.6234(7) 0.7192(5) 1.0371(4) 0.165(2) Uani 1 1 d . U . . .
F5T F 0.4632(6) 0.6195(4) 0.8703(3) 0.149(2) Uani 1 1 d . U . . .
I1T I 0.45093(5) 0.37475(4) 0.71590(3) 0.08357(17) Uani 1 1 d . U . . .

loop_
_atom_site_aniso_label
_atom_site_aniso_U_11
_atom_site_aniso_U_22
_atom_site_aniso_U_33
_atom_site_aniso_U_23
_atom_site_aniso_U_13
_atom_site_aniso_U_12
C1A 0.046(3) 0.053(3) 0.047(3) 0.005(2) 0.006(2) 0.005(2)
N1A 0.046(2) 0.057(3) 0.079(3) -0.002(2) 0.012(2) 0.002(2)
N2A 0.052(3) 0.056(3) 0.096(3) 0.003(2) 0.018(2) 0.011(2)
S1A 0.0428(6) 0.0603(8) 0.0605(7) 0.0109(6) 0.0047(5) 0.0080(5)
C1C 0.108(6) 0.095(7) 0.049(5) 0.018(5) -0.007(4) 0.012(5)
C2C 0.088(5) 0.104(6) 0.073(5) 0.021(5) -0.022(4) 0.018(4)
C3C 0.061(5) 0.106(6) 0.085(5) 0.006(5) -0.026(4) 0.009(4)
C4C 0.053(4) 0.067(5) 0.101(5) 0.017(4) 0.014(3) 0.011(4)
C5C 0.071(5) 0.061(5) 0.090(5) 0.012(4) 0.021(4) 0.020(4)
C6C 0.099(6) 0.076(6) 0.070(6) -0.006(5) 0.010(5) 0.024(5)
O1C 0.077(4) 0.099(5) 0.057(5) -0.004(5) -0.026(4) 0.016(4)
O2C 0.047(5) 0.082(6) 0.082(4) 0.004(4) -0.001(3) -0.003(4)
O3C 0.074(4) 0.059(5) 0.080(4) 0.000(4) 0.007(3) 0.020(4)
C1C' 0.097(8) 0.097(10) 0.057(9) -0.001(8) -0.007(7) 0.011(8)
C2C' 0.077(6) 0.106(7) 0.065(7) 0.013(7) -0.024(6) 0.016(6)
C3C' 0.062(6) 0.090(7) 0.081(7) 0.021(6) -0.017(6) 0.012(6)
C4C' 0.050(6) 0.065(7) 0.088(6) 0.015(5) 0.008(5) 0.009(6)
C5C' 0.073(6) 0.059(7) 0.085(6) 0.010(6) 0.015(5) 0.018(5)
C6C' 0.094(8) 0.069(8) 0.082(10) 0.000(8) 0.017(7) 0.019(7)
O1C' 0.075(6) 0.086(7) 0.048(7) 0.013(6) -0.018(5) 0.010(5)
O2C' 0.038(6) 0.080(7) 0.077(5) 0.017(5) 0.000(5) 0.007(5)
O3C' 0.080(6) 0.055(7) 0.081(6) 0.003(6) 0.010(5) 0.029(5)
C1D 0.110(5) 0.076(4) 0.066(4) 0.001(3) 0.006(4) 0.013(4)
C2D 0.085(4) 0.062(4) 0.086(4) 0.012(3) -0.013(3) -0.010(3)
C3D 0.064(4) 0.084(4) 0.099(5) 0.027(4) -0.012(3) -0.006(3)
C4D 0.060(3) 0.080(4) 0.104(4) 0.035(3) 0.026(3) 0.020(3)
C5D 0.083(4) 0.060(3) 0.090(4) 0.031(3) 0.038(3) 0.031(3)
C6D 0.114(5) 0.073(4) 0.067(4) 0.021(3) 0.014(4) 0.015(4)
O1D 0.080(3) 0.059(2) 0.078(3) 0.0134(19) 0.007(2) 0.010(2)
O2D 0.046(2) 0.068(2) 0.083(3) 0.0156(19) 0.0047(18) 0.0071(17)
O3D 0.079(3) 0.053(2) 0.078(3) 0.0201(18) 0.017(2) 0.0188(19)
C1S 0.082(4) 0.075(3) 0.063(3) 0.017(3) 0.012(3) 0.015(3)
C2S 0.123(6) 0.110(5) 0.080(4) 0.013(3) 0.013(4) 0.051(5)
C3S 0.167(8) 0.115(6) 0.086(4) 0.004(4) 0.028(4) 0.057(6)
C4S 0.149(7) 0.127(6) 0.065(4) 0.018(4) 0.027(4) 0.028(5)
C5S 0.138(6) 0.134(6) 0.067(4) 0.034(4) 0.015(4) 0.036(5)
C6S 0.104(5) 0.112(5) 0.073(3) 0.030(3) 0.018(3) 0.037(4)
F1S 0.216(6) 0.163(5) 0.111(3) 0.019(3) 0.011(3) 0.129(5)
F2S 0.328(10) 0.215(7) 0.126(4) -0.001(4) 0.055(5) 0.172(7)
F3S 0.265(7) 0.187(5) 0.063(3) 0.010(3) 0.026(3) 0.044(5)
F4S 0.205(6) 0.221(6) 0.085(3) 0.062(4) 0.004(3) 0.081(5)
F5S 0.186(5) 0.161(4) 0.093(3) 0.038(3) 0.021(3) 0.108(4)
I1S 0.0663(2) 0.0686(2) 0.0652(2) 0.01518(17) 0.00835(17) 0.01375(18)
C1T 0.080(4) 0.091(4) 0.061(3) 0.026(3) 0.016(3) 0.018(3)
C2T 0.116(5) 0.108(5) 0.074(4) 0.017(3) 0.013(3) 0.044(4)
C3T 0.142(6) 0.131(5) 0.082(4) 0.031(4) -0.004(4) 0.044(5)
C4T 0.122(6) 0.120(5) 0.070(4) 0.020(3) -0.004(4) 0.014(4)
C5T 0.126(6) 0.097(5) 0.077(4) 0.011(3) 0.004(4) 0.011(4)
C6T 0.104(5) 0.089(4) 0.076(4) 0.017(3) 0.008(3) 0.021(4)
F1T 0.207(6) 0.152(4) 0.101(3) 0.001(3) -0.009(3) 0.105(4)
F2T 0.227(7) 0.209(6) 0.122(4) 0.029(4) -0.038(4) 0.113(5)
F3T 0.199(6) 0.177(5) 0.079(3) 0.007(3) -0.037(3) 0.020(4)
F4T 0.219(6) 0.111(4) 0.121(4) -0.013(3) -0.006(4) 0.040(4)
F5T 0.177(5) 0.116(4) 0.132(4) 0.016(3) -0.019(3) 0.069(3)
I1T 0.0758(3) 0.0986(3) 0.0690(3) 0.0184(2) 0.0078(2) 0.0156(2)

loop_
_atom_type_symbol
_atom_type_description
_atom_type_scat_dispersion_real
_atom_type_scat_dispersion_imag
_atom_type_scat_source
C C 0.0033 0.0016 'International Tables Vol C Tables 4.2.6.8 and 6.1.1.4'
H H 0.0000 0.0000 'International Tables Vol C Tables 4.2.6.8 and 6.1.1.4'
F F 0.0171 0.0103 'International Tables Vol C Tables 4.2.6.8 and 6.1.1.4'
I I -0.4742 1.8119 'International Tables Vol C Tables 4.2.6.8 and 6.1.1.4'
N N 0.0061 0.0033 'International Tables Vol C Tables 4.2.6.8 and 6.1.1.4'
O O 0.0106 0.0060 'International Tables Vol C Tables 4.2.6.8 and 6.1.1.4'
S S 0.1246 0.1234 'International Tables Vol C Tables 4.2.6.8 and 6.1.1.4'

loop_
_geom_angle_atom_site_label_1
_geom_angle_atom_site_label_2
_geom_angle_atom_site_label_3
_geom_angle
_geom_angle_site_symmetry_1
_geom_angle_site_symmetry_3
N1A C1A N2A 119.1(4) . .
N1A C1A S1A 120.8(4) . .
N2A C1A S1A 120.0(4) . .
C1A N1A H1A1 120.0 . .
C1A N1A H1A2 120.0 . .
H1A1 N1A H1A2 120.0 . .
C1A N2A H2A1 120.0 . .
C1A N2A H2A2 120.0 . .
H2A1 N2A H2A2 120.0 . .
O1C C1C C6C 115.3(9) . 2_556
O1C C1C H1C1 108.5 . .
C6C C1C H1C1 108.5 2_556 .
O1C C1C H1C2 108.5 . .
C6C C1C H1C2 108.5 2_556 .
H1C1 C1C H1C2 107.5 . .
O1C C2C C3C 111.0(8) . .
O1C C2C H2C1 109.4 . .
C3C C2C H2C1 109.4 . .
O1C C2C H2C2 109.4 . .
C3C C2C H2C2 109.4 . .
H2C1 C2C H2C2 108.0 . .
O2C C3C C2C 112.9(8) . .
O2C C3C H3C1 109.0 . .
C2C C3C H3C1 109.0 . .
O2C C3C H3C2 109.0 . .
C2C C3C H3C2 109.0 . .
H3C1 C3C H3C2 107.8 . .
O2C C4C C5C 112.7(7) . .
O2C C4C H4C1 109.1 . .
C5C C4C H4C1 109.1 . .
O2C C4C H4C2 109.1 . .
C5C C4C H4C2 109.1 . .
H4C1 C4C H4C2 107.8 . .
O3C C5C C4C 110.6(7) . .
O3C C5C H5C1 109.5 . .
C4C C5C H5C1 109.5 . .
O3C C5C H5C2 109.5 . .
C4C C5C H5C2 109.5 . .
H5C1 C5C H5C2 108.1 . .
O3C C6C C1C 112.0(8) . 2_556
O3C C6C H6C1 109.2 . .
C1C C6C H6C1 109.2 2_556 .
O3C C6C H6C2 109.2 . .
C1C C6C H6C2 109.2 2_556 .
H6C1 C6C H6C2 107.9 . .
C1C O1C C2C 117.5(10) . .
C3C O2C C4C 110.0(8) . .
C6C O3C C5C 112.9(7) . .
O1C' C1C' C6C' 116.9(10) . 2_556
O1C' C1C' H1C3 108.1 . .
C6C' C1C' H1C3 108.1 2_556 .
O1C' C1C' H1C4 108.1 . .
C6C' C1C' H1C4 108.1 2_556 .
H1C3 C1C' H1C4 107.3 . .
O1C' C2C' C3C' 113.6(11) . .
O1C' C2C' H2C3 108.8 . .
C3C' C2C' H2C3 108.8 . .
O1C' C2C' H2C4 108.8 . .
C3C' C2C' H2C4 108.8 . .
H2C3 C2C' H2C4 107.7 . .
O2C' C3C' C2C' 115.6(12) . .
O2C' C3C' H3C3 108.4 . .
C2C' C3C' H3C3 108.4 . .
O2C' C3C' H3C4 108.4 . .
C2C' C3C' H3C4 108.4 . .
H3C3 C3C' H3C4 107.5 . .
O2C' C4C' C5C' 114.0(11) . .
O2C' C4C' H4C3 108.8 . .
C5C' C4C' H4C3 108.8 . .
O2C' C4C' H4C4 108.8 . .
C5C' C4C' H4C4 108.8 . .
H4C3 C4C' H4C4 107.7 . .
O3C' C5C' C4C' 112.4(11) . .
O3C' C5C' H5C3 109.1 . .
C4C' C5C' H5C3 109.1 . .
O3C' C5C' H5C4 109.1 . .
C4C' C5C' H5C4 109.1 . .
H5C3 C5C' H5C4 107.9 . .
O3C' C6C' C1C' 117.2(10) . 2_556
O3C' C6C' H6C3 108.0 . .
C1C' C6C' H6C3 108.0 2_556 .
O3C' C6C' H6C4 108.0 . .
C1C' C6C' H6C4 108.0 2_556 .
H6C3 C6C' H6C4 107.3 . .
C1C' O1C' C2C' 120.3(11) . .
C3C' O2C' C4C' 112.2(12) . .
C6C' O3C' C5C' 117.2(12) . .
O1D C1D C6D 109.1(5) . 2_566
O1D C1D H1D1 109.9 . .
C6D C1D H1D1 109.9 2_566 .
O1D C1D H1D2 109.9 . .
C6D C1D H1D2 109.9 2_566 .
H1D1 C1D H1D2 108.3 . .
O1D C2D C3D 108.9(5) . .
O1D C2D H2D1 109.9 . .
C3D C2D H2D1 109.9 . .
O1D C2D H2D2 109.9 . .
C3D C2D H2D2 109.9 . .
H2D1 C2D H2D2 108.3 . .
O2D C3D C2D 108.8(5) . .
O2D C3D H3D1 109.9 . .
C2D C3D H3D1 109.9 . .
O2D C3D H3D2 109.9 . .
C2D C3D H3D2 109.9 . .
H3D1 C3D H3D2 108.3 . .
O2D C4D C5D 109.3(5) . .
O2D C4D H4D1 109.8 . .
C5D C4D H4D1 109.8 . .
O2D C4D H4D2 109.8 . .
C5D C4D H4D2 109.8 . .
H4D1 C4D H4D2 108.3 . .
O3D C5D C4D 110.1(5) . .
O3D C5D H5D1 109.6 . .
C4D C5D H5D1 109.6 . .
O3D C5D H5D2 109.6 . .
C4D C5D H5D2 109.6 . .
H5D1 C5D H5D2 108.2 . .
O3D C6D C1D 114.8(5) . 2_566
O3D C6D H6D1 108.6 . .
C1D C6D H6D1 108.6 2_566 .
O3D C6D H6D2 108.6 . .
C1D C6D H6D2 108.6 2_566 .
H6D1 C6D H6D2 107.5 . .
C2D O1D C1D 111.8(5) . .
C3D O2D C4D 111.3(5) . .
C6D O3D C5D 115.1(4) . .
C2S C1S C6S 117.0(6) . .
C2S C1S I1S 121.8(5) . .
C6S C1S I1S 121.2(5) . .
F1S C2S C1S 120.0(6) . .
F1S C2S C3S 118.7(7) . .
C1S C2S C3S 121.3(7) . .
F2S C3S C4S 119.2(8) . .
F2S C3S C2S 120.4(8) . .
C4S C3S C2S 120.4(8) . .
F3S C4S C5S 119.2(8) . .
F3S C4S C3S 120.5(8) . .
C5S C4S C3S 120.3(7) . .
F4S C5S C4S 120.9(7) . .
F4S C5S C6S 120.0(8) . .
C4S C5S C6S 119.0(8) . .
F5S C6S C1S 120.8(6) . .
F5S C6S C5S 117.3(7) . .
C1S C6S C5S 121.9(7) . .
C2T C1T C6T 116.8(6) . .
C2T C1T I1T 121.2(5) . .
C6T C1T I1T 121.9(5) . .
F1T C2T C1T 120.1(7) . .
F1T C2T C3T 117.4(7) . .
C1T C2T C3T 122.4(7) . .
F2T C3T C4T 120.1(8) . .
F2T C3T C2T 121.8(8) . .
C4T C3T C2T 118.1(8) . .
C5T C4T F3T 119.6(8) . .
C5T C4T C3T 121.0(7) . .
F3T C4T C3T 119.4(8) . .
F4T C5T C4T 119.6(7) . .
F4T C5T C6T 120.8(8) . .
C4T C5T C6T 119.6(8) . .
F5T C6T C1T 120.0(6) . .
F5T C6T C5T 117.9(7) . .
C1T C6T C5T 122.1(7) . .

loop_
_geom_bond_atom_site_label_1
_geom_bond_atom_site_label_2
_geom_bond_distance
_geom_bond_site_symmetry_2
C1A N1A 1.308(6) .
C1A N2A 1.315(6) .
C1A S1A 1.718(5) .
N1A H1A1 0.8600 .
N1A H1A2 0.8600 .
N2A H2A1 0.8600 .
N2A H2A2 0.8600 .
C1C O1C 1.357(7) .
C1C C6C 1.428(9) 2_556
C1C H1C1 0.9700 .
C1C H1C2 0.9700 .
C2C O1C 1.379(7) .
C2C C3C 1.429(9) .
C2C H2C1 0.9700 .
C2C H2C2 0.9700 .
C3C O2C 1.392(7) .
C3C H3C1 0.9700 .
C3C H3C2 0.9700 .
C4C O2C 1.402(7) .
C4C C5C 1.453(8) .
C4C H4C1 0.9700 .
C4C H4C2 0.9700 .
C5C O3C 1.397(7) .
C5C H5C1 0.9700 .
C5C H5C2 0.9700 .
C6C O3C 1.390(7) .
C6C C1C 1.428(9) 2_556
C6C H6C1 0.9700 .
C6C H6C2 0.9700 .
C1C' O1C' 1.372(8) .
C1C' C6C' 1.432(9) 2_556
C1C' H1C3 0.9700 .
C1C' H1C4 0.9700 .
C2C' O1C' 1.382(8) .
C2C' C3C' 1.437(9) .
C2C' H2C3 0.9700 .
C2C' H2C4 0.9700 .
C3C' O2C' 1.384(8) .
C3C' H3C3 0.9700 .
C3C' H3C4 0.9700 .
C4C' O2C' 1.396(8) .
C4C' C5C' 1.442(9) .
C4C' H4C3 0.9700 .
C4C' H4C4 0.9700 .
C5C' O3C' 1.392(8) .
C5C' H5C3 0.9700 .
C5C' H5C4 0.9700 .
C6C' O3C' 1.378(8) .
C6C' C1C' 1.432(9) 2_556
C6C' H6C3 0.9700 .
C6C' H6C4 0.9700 .
C1D O1D 1.414(7) .
C1D C6D 1.504(9) 2_566
C1D H1D1 0.9700 .
C1D H1D2 0.9700 .
C2D O1D 1.413(7) .
C2D C3D 1.492(9) .
C2D H2D1 0.9700 .
C2D H2D2 0.9700 .
C3D O2D 1.407(7) .
C3D H3D1 0.9700 .
C3D H3D2 0.9700 .
C4D O2D 1.418(7) .
C4D C5D 1.473(8) .
C4D H4D1 0.9700 .
C4D H4D2 0.9700 .
C5D O3D 1.420(6) .
C5D H5D1 0.9700 .
C5D H5D2 0.9700 .
C6D O3D 1.404(7) .
C6D C1D 1.504(9) 2_566
C6D H6D1 0.9700 .
C6D H6D2 0.9700 .
C1S C2S 1.361(9) .
C1S C6S 1.377(9) .
C1S I1S 2.103(6) .
C2S F1S 1.324(8) .
C2S C3S 1.374(10) .
C3S F2S 1.334(9) .
C3S C4S 1.352(11) .
C4S F3S 1.345(8) .
C4S C5S 1.349(11) .
C5S F4S 1.339(9) .
C5S C6S 1.384(9) .
C6S F5S 1.342(8) .
C1T C2T 1.363(9) .
C1T C6T 1.363(9) .
C1T I1T 2.108(6) .
C2T F1T 1.331(8) .
C2T C3T 1.391(10) .
C3T F2T 1.332(9) .
C3T C4T 1.357(11) .
C4T C5T 1.348(11) .
C4T F3T 1.350(8) .
C5T F4T 1.347(8) .
C5T C6T 1.373(10) .
C6T F5T 1.337(8) .

loop_
_geom_torsion_atom_site_label_1
_geom_torsion_atom_site_label_2
_geom_torsion_atom_site_label_3
_geom_torsion_atom_site_label_4
_geom_torsion
_geom_torsion_site_symmetry_1
O1C C2C C3C O2C -63.6(17) .
O2C C4C C5C O3C 70.3(15) .
C6C C1C O1C C2C 175.8(13) 2_556
C3C C2C O1C C1C 176.0(12) .
C2C C3C O2C C4C 163.1(11) .
C5C C4C O2C C3C -170.6(10) .
C1C C6C O3C C5C -174.8(13) 2_556
C4C C5C O3C C6C -179.3(13) .
O1C' C2C' C3C' O2C' -56(3) .
O2C' C4C' C5C' O3C' -54(2) .
C6C' C1C' O1C' C2C' -170(3) 2_556
C3C' C2C' O1C' C1C' -165(3) .
C2C' C3C' O2C' C4C' 170.3(17) .
C5C' C4C' O2C' C3C' -76(2) .
C1C' C6C' O3C' C5C' -177(3) 2_556
C4C' C5C' O3C' C6C' -79(3) .
O1D C2D C3D O2D 64.7(7) .
O2D C4D C5D O3D 64.0(6) .
C3D C2D O1D C1D 178.7(5) .
C6D C1D O1D C2D 169.9(5) 2_566
C2D C3D O2D C4D 179.8(5) .
C5D C4D O2D C3D 173.8(5) .
C1D C6D O3D C5D 59.9(7) 2_566
C4D C5D O3D C6D 174.7(5) .
C6S C1S C2S F1S 180.0(8) .
I1S C1S C2S F1S -1.9(12) .
C6S C1S C2S C3S -1.2(13) .
I1S C1S C2S C3S 176.9(7) .
F1S C2S C3S F2S -0.9(16) .
C1S C2S C3S F2S -179.8(9) .
F1S C2S C3S C4S 178.8(9) .
C1S C2S C3S C4S -0.1(16) .
F2S C3S C4S F3S 1.6(16) .
C2S C3S C4S F3S -178.2(9) .
F2S C3S C4S C5S -178.7(10) .
C2S C3S C4S C5S 1.6(16) .
F3S C4S C5S F4S -0.5(15) .
C3S C4S C5S F4S 179.8(9) .
F3S C4S C5S C6S 178.0(8) .
C3S C4S C5S C6S -1.7(15) .
C2S C1S C6S F5S -179.1(8) .
I1S C1S C6S F5S 2.8(10) .
C2S C1S C6S C5S 1.0(12) .
I1S C1S C6S C5S -177.1(7) .
F4S C5S C6S F5S -1.0(13) .
C4S C5S C6S F5S -179.5(8) .
F4S C5S C6S C1S 178.9(8) .
C4S C5S C6S C1S 0.4(14) .
C6T C1T C2T F1T 178.9(7) .
I1T C1T C2T F1T -2.4(11) .
C6T C1T C2T C3T -0.2(12) .
I1T C1T C2T C3T 178.5(7) .
F1T C2T C3T F2T 1.4(14) .
C1T C2T C3T F2T -179.4(9) .
F1T C2T C3T C4T -179.0(9) .
C1T C2T C3T C4T 0.2(14) .
F2T C3T C4T C5T 179.3(9) .
C2T C3T C4T C5T -0.2(15) .
F2T C3T C4T F3T -1.3(15) .
C2T C3T C4T F3T 179.1(8) .
F3T C4T C5T F4T -1.1(14) .
C3T C4T C5T F4T 178.2(9) .
F3T C4T C5T C6T -179.0(8) .
C3T C4T C5T C6T 0.4(14) .
C2T C1T C6T F5T 179.9(7) .
I1T C1T C6T F5T 1.3(10) .
C2T C1T C6T C5T 0.3(12) .
I1T C1T C6T C5T -178.3(6) .
F4T C5T C6T F5T 2.1(13) .
C4T C5T C6T F5T 180.0(8) .
F4T C5T C6T C1T -178.2(8) .
C4T C5T C6T C1T -0.4(13) .
